data_4075007
loop_
_publ_author_name
'Cuesta, Luciano'
'Hevia, Eva'
'Morales, Dolores'
'P\'erez, Julio'
'Riera, Luc\'ia'
'Miguel, Daniel'

_publ_section_title
;
 Reactivity of Molybdenum and Rhenium Hydroxo Complexes toward Organic
 Electrophiles:&#x00A0; Reactions that Afford Carboxylato Products&#x00A7;
;
_journal_issue 7
_journal_name_full Organometallics
_journal_page_first 1717
_journal_paper_doi 10.1021/om051081g
_journal_volume 25
_journal_year 2006
_chemical_formula_sum 'C21 H21 N2 O8 Re'
_chemical_formula_weight 615.60
_chemical_name_systematic
; 
 ? 
;
_space_group_IT_number 15
_symmetry_cell_setting monoclinic
_symmetry_space_group_name_Hall '-C 2yc'
_symmetry_space_group_name_H-M 'C 1 2/c 1'
_atom_sites_solution_hydrogens geom
_atom_sites_solution_primary direct
_atom_sites_solution_secondary difmap
_audit_creation_method SHELXL-97
_cell_angle_alpha 90.00
_cell_angle_beta 96.889(2)
_cell_angle_gamma 90.00
_cell_formula_units_Z 8
_cell_length_a 12.6148(15)
_cell_length_b 10.8812(13)
_cell_length_c 32.845(4)
_cell_measurement_temperature 299(2)
_cell_volume 4475.9(9)
_computing_cell_refinement 'Bruker SMART'
_computing_data_collection 'Bruker SMART'
_computing_data_reduction 'Bruker SHELXTL'
_computing_molecular_graphics 'Bruker SHELXTL'
_computing_publication_material 'Bruker SHELXTL'
_computing_structure_refinement 'SHELXL-97 (Sheldrick, 1997)'
_computing_structure_solution 'SHELXS-97 (Sheldrick, 1990)'
_diffrn_ambient_temperature 299(2)
_diffrn_measured_fraction_theta_full 0.998
_diffrn_measured_fraction_theta_max 0.998
_diffrn_measurement_device_type 'CCD area detector'
_diffrn_measurement_method 'phi and omega scans'
_diffrn_radiation_monochromator graphite
_diffrn_radiation_source 'fine-focus sealed tube'
_diffrn_radiation_type MoK\a
_diffrn_radiation_wavelength 0.71073
_diffrn_reflns_av_R_equivalents 0.0325
_diffrn_reflns_av_sigmaI/netI 0.0241
_diffrn_reflns_limit_h_max 8
_diffrn_reflns_limit_h_min -14
_diffrn_reflns_limit_k_max 12
_diffrn_reflns_limit_k_min -11
_diffrn_reflns_limit_l_max 36
_diffrn_reflns_limit_l_min -35
_diffrn_reflns_number 9745
_diffrn_reflns_theta_full 23.27
_diffrn_reflns_theta_max 23.27
_diffrn_reflns_theta_min 1.25
_exptl_absorpt_coefficient_mu 5.479
_exptl_absorpt_correction_T_max 1.000000
_exptl_absorpt_correction_T_min 0.493062
_exptl_absorpt_correction_type multi-scan
_exptl_absorpt_process_details SADABS
_exptl_crystal_colour YELLOW
_exptl_crystal_density_diffrn 1.827
_exptl_crystal_density_method 'not measured'
_exptl_crystal_description PLATE
_exptl_crystal_F_000 2400
_exptl_crystal_size_max 0.41
_exptl_crystal_size_mid 0.37
_exptl_crystal_size_min 0.14
_refine_diff_density_max 2.047
_refine_diff_density_min -1.116
_refine_diff_density_rms 0.209
_refine_ls_extinction_coef 0.00078(10)
_refine_ls_extinction_expression Fc^*^=kFc[1+0.001xFc^2^\l^3^/sin(2\q)]^-1/4^
_refine_ls_extinction_method SHELXL
_refine_ls_goodness_of_fit_ref 1.418
_refine_ls_hydrogen_treatment mixed
_refine_ls_matrix_type full
_refine_ls_number_parameters 295
_refine_ls_number_reflns 3224
_refine_ls_number_restraints 0
_refine_ls_restrained_S_all 1.418
_refine_ls_R_factor_all 0.0730
_refine_ls_R_factor_gt 0.0694
_refine_ls_shift/su_max 0.002
_refine_ls_shift/su_mean 0.000
_refine_ls_structure_factor_coef Fsqd
_refine_ls_weighting_details 'calc w=1/[\s^2^(Fo^2^)+(0.0528P)^2^+133.8908P] where P=(Fo^2^+2Fc^2^)/3'
_refine_ls_weighting_scheme calc
_refine_ls_wR_factor_gt 0.1664
_refine_ls_wR_factor_ref 0.1760
_reflns_number_gt 3102
_reflns_number_total 3224
_reflns_threshold_expression >2sigma(I)
_cod_data_source_file om051081gsi20060203_110631.cif
_cod_data_source_block Compound_8_(ehf50bm)
_cod_depositor_comments
;
The following automatic conversions were performed:

'_symmetry_cell_setting' value 'Monoclinic' changed to 'monoclinic'
according to /home/saulius/struct/CIF-dictionaries/cif_core.dic
dictionary named 'cif_core.dic' version 2.4.1 from
2010-06-29.

'_exptl_absorpt_correction_type' value 'MULTI-SCAN'
changed to 'multi-scan' according to
/home/saulius/struct/CIF-dictionaries/cif_core.dic dictionary named
'cif_core.dic' version 2.4.1 from 2010-06-29.

Automatic conversion script
Id: cif_fix_values 1715 2011-07-08 13:25:40Z adriana 
;
_cod_original_sg_symbol_H-M C2/c
_cod_database_code 4075007

loop_
_symmetry_equiv_pos_as_xyz
'x, y, z'
'-x, y, -z+1/2'
'x+1/2, y+1/2, z'
'-x+1/2, y+1/2, -z+1/2'
'-x, -y, -z'
'x, -y, z-1/2'
'-x+1/2, -y+1/2, -z'
'x+1/2, -y+1/2, z-1/2'

loop_
_atom_site_label
_atom_site_type_symbol
_atom_site_fract_x
_atom_site_fract_y
_atom_site_fract_z
_atom_site_U_iso_or_equiv
_atom_site_adp_type
_atom_site_occupancy
_atom_site_symmetry_multiplicity
_atom_site_calc_flag
_atom_site_refinement_flags
Re1 Re 0.89424(5) 0.22302(6) 0.433214(19) 0.0483(3) Uani 1 1 d .
N1 N 0.9324(9) 0.0750(14) 0.3939(4) 0.051(3) Uani 1 1 d .
N2 N 1.0665(10) 0.2255(12) 0.4358(4) 0.045(3) Uani 1 1 d .
C1 C 0.8917(11) 0.1230(14) 0.4793(5) 0.046(4) Uani 1 1 d .
O1 O 0.8906(9) 0.0634(12) 0.5093(4) 0.064(3) Uani 1 1 d .
C2 C 0.7417(14) 0.2108(18) 0.4232(5) 0.063(5) Uani 1 1 d .
O2 O 0.6518(9) 0.1950(17) 0.4161(5) 0.098(5) Uani 1 1 d .
C3 C 0.8746(12) 0.3603(14) 0.4674(7) 0.060(5) Uani 1 1 d .
O3 O 0.8666(12) 0.4417(14) 0.4895(6) 0.103(6) Uani 1 1 d .
C4 C 0.8832(11) 0.3658(16) 0.3494(4) 0.047(4) Uani 1 1 d .
O4 O 0.9189(11) 0.3405(18) 0.3836(5) 0.102(6) Uani 1 1 d .
C5 C 0.9418(18) 0.433(2) 0.3226(6) 0.091(7) Uani 1 1 d .
H5 H 0.9615 0.5054 0.3395 0.109 Uiso 1 1 calc R
O5 O 0.8015(15) 0.304(2) 0.3334(6) 0.121(6) Uani 1 1 d .
C6 C 0.806(2) 0.559(4) 0.2896(8) 0.131(12) Uani 1 1 d .
O6 O 0.8873(13) 0.4881(14) 0.2883(4) 0.087(5) Uani 1 1 d .
C7 C 0.754(2) 0.613(3) 0.2522(9) 0.104(8) Uani 1 1 d .
H7 H 0.7855 0.5782 0.2289 0.124 Uiso 1 1 calc R
O7 O 0.7929(18) 0.610(2) 0.3250(6) 0.139(8) Uani 1 1 d .
C8 C 0.638(3) 0.575(3) 0.2493(10) 0.156(15) Uani 1 1 d .
H8A H 0.6091 0.6004 0.2737 0.235 Uiso 1 1 calc R
H8B H 0.6329 0.4875 0.2466 0.235 Uiso 1 1 calc R
H8C H 0.5988 0.6135 0.2258 0.235 Uiso 1 1 calc R
O8 O 0.762(3) 0.739(3) 0.2506(10) 0.226(17) Uani 1 1 d .
H8 H 0.7285 0.7643 0.2292 0.340 Uiso 1 1 calc R
C9 C 1.0440(18) 0.392(4) 0.3152(10) 0.156(16) Uani 1 1 d .
H9A H 1.0377 0.3133 0.3018 0.234 Uiso 1 1 calc R
H9B H 1.0891 0.3842 0.3408 0.234 Uiso 1 1 calc R
H9C H 1.0747 0.4499 0.2981 0.234 Uiso 1 1 calc R
C11 C 0.8605(13) 0.0017(19) 0.3707(5) 0.062(5) Uani 1 1 d .
H11 H 0.7883 0.0159 0.3719 0.074 Uiso 1 1 calc R
C12 C 0.8879(15) -0.0899(19) 0.3464(6) 0.072(5) Uani 1 1 d .
H12 H 0.8355 -0.1391 0.3323 0.086 Uiso 1 1 calc R
C13 C 0.9934(14) -0.1099(17) 0.3425(5) 0.061(4) Uani 1 1 d .
C14 C 1.0680(13) -0.0366(16) 0.3654(5) 0.056(4) Uani 1 1 d .
H14 H 1.1404 -0.0482 0.3637 0.067 Uiso 1 1 calc R
C15 C 1.0357(11) 0.0533(16) 0.3906(4) 0.047(4) Uani 1 1 d .
C16 C 1.1123(11) 0.1383(15) 0.4143(4) 0.044(4) Uani 1 1 d .
C17 C 1.2206(11) 0.1331(18) 0.4133(5) 0.054(4) Uani 1 1 d .
H17 H 1.2496 0.0704 0.3989 0.064 Uiso 1 1 calc R
C18 C 1.2861(13) 0.2198(19) 0.4334(5) 0.062(5) Uani 1 1 d .
C19 C 1.2396(14) 0.3126(17) 0.4528(5) 0.061(5) Uani 1 1 d .
H19 H 1.2809 0.3769 0.4648 0.073 Uiso 1 1 calc R
C20 C 1.1309(13) 0.3106(17) 0.4547(5) 0.059(4) Uani 1 1 d .
H20 H 1.1012 0.3712 0.4697 0.071 Uiso 1 1 calc R
C21 C 1.0297(18) -0.213(2) 0.3155(7) 0.093(8) Uani 1 1 d .
H21A H 1.0421 -0.2865 0.3314 0.140 Uiso 1 1 calc R
H21B H 1.0944 -0.1887 0.3050 0.140 Uiso 1 1 calc R
H21C H 0.9752 -0.2278 0.2930 0.140 Uiso 1 1 calc R
C22 C 1.4055(13) 0.215(2) 0.4338(6) 0.085(7) Uani 1 1 d .
H22A H 1.4342 0.1504 0.4516 0.127 Uiso 1 1 calc R
H22B H 1.4359 0.2923 0.4434 0.127 Uiso 1 1 calc R
H22C H 1.4225 0.2000 0.4065 0.127 Uiso 1 1 calc R

loop_
_atom_site_aniso_label
_atom_site_aniso_U_11
_atom_site_aniso_U_22
_atom_site_aniso_U_33
_atom_site_aniso_U_23
_atom_site_aniso_U_13
_atom_site_aniso_U_12
Re1 0.0333(4) 0.0596(5) 0.0523(5) 0.0134(3) 0.0068(3) 0.0016(3)
N1 0.021(6) 0.083(10) 0.046(7) -0.007(7) -0.005(5) -0.004(6)
N2 0.041(7) 0.053(7) 0.042(6) 0.010(6) 0.004(5) 0.000(6)
C1 0.032(8) 0.046(9) 0.059(10) -0.009(8) 0.001(7) 0.000(6)
O1 0.060(7) 0.077(8) 0.058(7) 0.027(7) 0.015(6) 0.000(6)
C2 0.050(11) 0.081(13) 0.058(10) 0.013(9) 0.004(8) 0.011(9)
O2 0.024(7) 0.142(15) 0.128(13) 0.019(11) 0.002(7) 0.005(7)
C3 0.030(8) 0.022(8) 0.122(16) 0.013(9) -0.007(9) -0.001(6)
O3 0.083(11) 0.052(9) 0.177(18) -0.024(10) 0.018(10) 0.010(8)
C4 0.027(7) 0.074(11) 0.039(8) -0.003(8) 0.001(6) 0.004(7)
O4 0.062(8) 0.159(16) 0.081(10) 0.067(10) -0.003(7) -0.020(9)
C5 0.090(16) 0.122(19) 0.054(11) 0.046(12) -0.017(10) -0.014(14)
O5 0.098(13) 0.163(19) 0.101(12) 0.016(12) 0.004(10) -0.030(12)
C6 0.12(2) 0.22(4) 0.059(14) 0.054(19) 0.037(15) 0.03(2)
O6 0.108(11) 0.104(11) 0.055(8) 0.020(7) 0.033(8) 0.044(9)
C7 0.104(19) 0.10(2) 0.102(18) 0.043(16) 0.003(14) 0.022(16)
O7 0.141(18) 0.17(2) 0.113(15) 0.024(14) 0.034(13) 0.038(15)
C8 0.14(3) 0.18(3) 0.13(3) 0.05(2) -0.07(2) -0.04(3)
O8 0.20(3) 0.28(4) 0.19(3) 0.13(3) -0.06(2) -0.10(3)
C9 0.056(14) 0.26(4) 0.16(3) 0.12(3) 0.051(16) 0.05(2)
C11 0.039(9) 0.098(15) 0.047(9) 0.004(9) -0.002(7) -0.012(9)
C12 0.056(11) 0.082(14) 0.078(13) -0.021(11) 0.010(9) -0.021(10)
C13 0.063(11) 0.067(12) 0.055(10) -0.006(9) 0.012(8) 0.002(9)
C14 0.041(9) 0.069(11) 0.058(10) 0.006(9) 0.004(8) -0.001(8)
C15 0.033(8) 0.073(11) 0.037(8) 0.011(7) 0.006(6) -0.004(7)
C16 0.032(8) 0.064(10) 0.035(7) 0.009(7) 0.004(6) -0.003(7)
C17 0.028(8) 0.089(13) 0.044(8) 0.006(8) 0.002(6) -0.006(8)
C18 0.043(9) 0.088(13) 0.056(10) 0.016(10) 0.011(8) -0.005(9)
C19 0.056(11) 0.061(11) 0.062(10) 0.012(9) -0.008(8) -0.024(9)
C20 0.047(10) 0.069(12) 0.059(10) 0.000(9) 0.002(8) -0.019(8)
C21 0.073(13) 0.116(19) 0.092(15) -0.067(14) 0.018(11) -0.005(13)
C22 0.036(10) 0.13(2) 0.087(14) 0.010(14) 0.008(9) -0.023(11)

loop_
_atom_type_symbol
_atom_type_description
_atom_type_scat_dispersion_real
_atom_type_scat_dispersion_imag
_atom_type_scat_source
C C 0.0033 0.0016 'International Tables Vol C Tables 4.2.6.8 and 6.1.1.4'
H H 0.0000 0.0000 'International Tables Vol C Tables 4.2.6.8 and 6.1.1.4'
N N 0.0061 0.0033 'International Tables Vol C Tables 4.2.6.8 and 6.1.1.4'
O O 0.0106 0.0060 'International Tables Vol C Tables 4.2.6.8 and 6.1.1.4'
Re Re -1.0185 7.2310 'International Tables Vol C Tables 4.2.6.8 and 6.1.1.4'

loop_
_geom_angle_atom_site_label_1
_geom_angle_atom_site_label_2
_geom_angle_atom_site_label_3
_geom_angle
C1 Re1 C3 87.9(7)
C1 Re1 C2 89.1(7)
C3 Re1 C2 87.5(7)
C1 Re1 O4 172.4(6)
C3 Re1 O4 91.2(8)
C2 Re1 O4 98.5(6)
C1 Re1 N1 94.5(6)
C3 Re1 N1 174.1(5)
C2 Re1 N1 97.9(7)
O4 Re1 N1 85.7(7)
C1 Re1 N2 95.2(5)
C3 Re1 N2 99.7(6)
C2 Re1 N2 171.7(6)
O4 Re1 N2 77.5(5)
N1 Re1 N2 74.8(5)
C15 N1 C11 116.0(15)
C15 N1 Re1 117.9(10)
C11 N1 Re1 126.0(11)
C20 N2 C16 117.1(13)
C20 N2 Re1 125.4(12)
C16 N2 Re1 117.4(10)
O1 C1 Re1 177.7(14)
O2 C2 Re1 174.9(19)
O3 C3 Re1 176.7(16)
O4 C4 O5 117.1(17)
O4 C4 C5 122.5(16)
O5 C4 C5 117.9(16)
C4 O4 Re1 142.1(14)
O6 C5 C9 111.8(19)
O6 C5 C4 118.9(18)
C9 C5 C4 120(2)
O6 C6 O7 118(2)
O6 C6 C7 120(2)
O7 C6 C7 119(3)
C6 O6 C5 123.5(18)
O8 C7 C6 114(3)
O8 C7 C8 110(3)
C6 C7 C8 106(2)
C12 C11 N1 124.1(16)
C11 C12 C13 119.5(17)
C12 C13 C14 117.6(17)
C12 C13 C21 122.0(17)
C14 C13 C21 120.3(17)
C15 C14 C13 120.3(15)
N1 C15 C14 122.3(15)
N1 C15 C16 115.2(14)
C14 C15 C16 122.4(13)
N2 C16 C17 122.0(15)
N2 C16 C15 114.7(12)
C17 C16 C15 123.2(15)
C16 C17 C18 120.3(17)
C19 C18 C17 117.8(16)
C19 C18 C22 120.4(18)
C17 C18 C22 121.7(19)
C18 C19 C20 119.6(16)
N2 C20 C19 122.9(18)

loop_
_geom_bond_atom_site_label_1
_geom_bond_atom_site_label_2
_geom_bond_distance
Re1 C1 1.869(17)
Re1 C3 1.90(2)
Re1 C2 1.918(18)
Re1 O4 2.123(13)
Re1 N1 2.155(14)
Re1 N2 2.165(12)
N1 C15 1.341(19)
N1 C11 1.37(2)
N2 C20 1.33(2)
N2 C16 1.35(2)
C1 O1 1.180(19)
C2 O2 1.14(2)
C3 O3 1.16(2)
C4 O4 1.191(19)
C4 O5 1.29(2)
C4 C5 1.42(2)
C5 O6 1.39(2)
C5 C9 1.41(3)
C6 O6 1.29(3)
C6 O7 1.31(3)
C6 C7 1.45(3)
C7 O8 1.37(4)
C7 C8 1.51(4)
C11 C12 1.35(3)
C12 C13 1.37(3)
C13 C14 1.38(2)
C13 C21 1.53(2)
C14 C15 1.38(2)
C15 C16 1.49(2)
C16 C17 1.37(2)
C17 C18 1.37(2)
C18 C19 1.36(3)
C18 C22 1.51(2)
C19 C20 1.38(2)
